data_7702904
loop_
_publ_author_name
'Sun, Wu-Juan'
'Li, Lei-Lei'
'Liu, Xiang-Yu'
'Liu, Shuang'
'Ke, Cong-Yu'
'Zhang, Qun-Zheng'
'Zhang, Xun-Li'

_publ_section_title
;
 A 3D Cu(ii) tetrazolate coordination polymer based on pentanuclear units
 with a large coercive field.
;
_journal_issue 3
_journal_name_full 'Dalton transactions (Cambridge, England : 2003)'
_journal_page_first 651
_journal_page_last 658
_journal_paper_doi 10.1039/c9dt04113c
_journal_volume 49
_journal_year 2020
_chemical_formula_sum 'C12 H16 Cu9 N24 O27 S2'
_chemical_formula_weight 1564.47
_space_group_IT_number 62
_space_group_name_Hall '-P 2ac 2n'
_space_group_name_H-M_alt 'P n m a'
_symmetry_cell_setting orthorhombic
_symmetry_space_group_name_H-M 'P n m a'
_atom_sites_solution_hydrogens geom
_atom_sites_solution_primary direct
_atom_sites_solution_secondary difmap
_audit_creation_method SHELXL-97
_audit_update_record
;
2019-10-17 deposited with the CCDC.	2019-11-28 downloaded from the CCDC.
;
_cell_angle_alpha 90.00
_cell_angle_beta 90.00
_cell_angle_gamma 90.00
_cell_formula_units_Z 4
_cell_length_a 10.4983(6)
_cell_length_b 30.2025(16)
_cell_length_c 16.5890(9)
_cell_measurement_reflns_used 4143
_cell_measurement_temperature 296(2)
_cell_measurement_theta_max 24.41
_cell_measurement_theta_min 2.37
_cell_volume 5260.0(5)
_computing_cell_refinement 'Bruker SAINT'
_computing_data_collection 'Bruker APEX2'
_computing_data_reduction 'Bruker SAINT'
_computing_molecular_graphics 'Bruker SHELXTL'
_computing_publication_material 'Bruker SHELXTL'
_computing_structure_refinement 'SHELXL-97 (Sheldrick, 2008)'
_computing_structure_solution 'SHELXS-97 (Sheldrick, 2008)'
_diffrn_ambient_temperature 296(2)
_diffrn_measured_fraction_theta_full 0.991
_diffrn_measured_fraction_theta_max 0.991
_diffrn_measurement_device_type 'Bruker APEX-II CCD'
_diffrn_measurement_method '\f and \w scans'
_diffrn_radiation_monochromator graphite
_diffrn_radiation_source 'fine-focus sealed tube'
_diffrn_radiation_type MoK\a
_diffrn_radiation_wavelength 0.71073
_diffrn_reflns_av_R_equivalents 0.0638
_diffrn_reflns_av_sigmaI/netI 0.0465
_diffrn_reflns_limit_h_max 11
_diffrn_reflns_limit_h_min -12
_diffrn_reflns_limit_k_max 35
_diffrn_reflns_limit_k_min -31
_diffrn_reflns_limit_l_max 19
_diffrn_reflns_limit_l_min -19
_diffrn_reflns_number 25107
_diffrn_reflns_theta_full 25.05
_diffrn_reflns_theta_max 25.05
_diffrn_reflns_theta_min 2.39
_exptl_absorpt_coefficient_mu 3.740
_exptl_absorpt_correction_T_max 0.876
_exptl_absorpt_correction_T_min 0.563
_exptl_absorpt_correction_type multi-scan
_exptl_absorpt_process_details sadabs
_exptl_crystal_colour colourless
_exptl_crystal_density_diffrn 1.976
_exptl_crystal_density_method 'not measured'
_exptl_crystal_description block
_exptl_crystal_F_000 3060
_exptl_crystal_size_max 0.28
_exptl_crystal_size_mid 0.17
_exptl_crystal_size_min 0.10
_refine_diff_density_max 1.174
_refine_diff_density_min -0.548
_refine_diff_density_rms 0.121
_refine_ls_extinction_coef 0.00053(14)
_refine_ls_extinction_expression Fc^*^=kFc[1+0.001xFc^2^\l^3^/sin(2\q)]^-1/4^
_refine_ls_extinction_method SHELXL
_refine_ls_goodness_of_fit_ref 1.035
_refine_ls_hydrogen_treatment mixed
_refine_ls_matrix_type full
_refine_ls_number_parameters 380
_refine_ls_number_reflns 4716
_refine_ls_number_restraints 4
_refine_ls_restrained_S_all 1.035
_refine_ls_R_factor_all 0.0576
_refine_ls_R_factor_gt 0.0400
_refine_ls_shift/su_max 0.001
_refine_ls_shift/su_mean 0.000
_refine_ls_structure_factor_coef Fsqd
_refine_ls_weighting_details 'calc w=1/[\s^2^(Fo^2^)+(0.0443P)^2^+19.7452P] where P=(Fo^2^+2Fc^2^)/3'
_refine_ls_weighting_scheme calc
_refine_ls_wR_factor_gt 0.0972
_refine_ls_wR_factor_ref 0.1076
_reflns_number_gt 3592
_reflns_number_total 4716
_reflns_threshold_expression >2sigma(I)
_cod_data_source_file c9dt04113c2.cif
_cod_data_source_block xb7531
_cod_depositor_comments
;
The following automatic conversions were performed:

data item '_symmetry_cell_setting' value 'Orthorhombic' was changed
to 'orthorhombic' in accordance with the
/home/data/users/saulius/crontab/automatic-downloads/rss-feeds/RSC/lib/dictionaries/cif_core.dic
dictionary named 'cif_core.dic' version 2.4.2 last updated on
2011-04-26.

Automatic conversion script
Id: cif_fix_values 6909 2019-04-08 15:41:33Z antanas 

 Adding full bibliography for 7702904.cif.
;
_cod_original_sg_symbol_H-M Pnma
_cod_database_code 7702904

loop_
_symmetry_equiv_pos_as_xyz
'x, y, z'
'-x+1/2, -y, z+1/2'
'-x, y+1/2, -z'
'x+1/2, -y+1/2, -z+1/2'
'-x, -y, -z'
'x-1/2, y, -z-1/2'
'x, -y-1/2, z'
'-x-1/2, y-1/2, z-1/2'

loop_
_atom_site_label
_atom_site_type_symbol
_atom_site_fract_x
_atom_site_fract_y
_atom_site_fract_z
_atom_site_U_iso_or_equiv
_atom_site_adp_type
_atom_site_occupancy
_atom_site_symmetry_multiplicity
_atom_site_calc_flag
_atom_site_refinement_flags
Cu1 Cu 0.88603(7) 0.48919(2) 0.56766(4) 0.02244(19) Uani 1 1 d .
Cu2 Cu 0.82018(7) 0.46502(2) 0.37443(4) 0.02369(19) Uani 1 1 d .
Cu3 Cu 0.69813(6) 0.43162(2) 0.19764(4) 0.02036(19) Uani 1 1 d .
Cu4 Cu 0.76734(6) 0.35666(2) 0.34100(4) 0.02227(19) Uani 1 1 d .
Cu5 Cu 0.70758(10) 0.2500 0.28952(6) 0.0279(3) Uani 1 2 d S
S1 S 0.52185(13) 0.42340(5) 0.36734(8) 0.0278(3) Uani 1 1 d .
N1 N 0.8870(4) 0.42631(14) 0.5320(2) 0.0225(10) Uani 1 1 d .
N2 N 0.8504(4) 0.41880(14) 0.4570(2) 0.0200(9) Uani 1 1 d .
N3 N 0.8433(4) 0.37587(15) 0.4458(3) 0.0253(10) Uani 1 1 d .
N4 N 0.8753(5) 0.35446(15) 0.5133(3) 0.0283(11) Uani 1 1 d .
N5 N 0.8308(5) 0.47116(14) 0.6837(3) 0.0254(11) Uani 1 1 d .
N6 N 0.7815(4) 0.50510(14) 0.7238(3) 0.0246(10) Uani 1 1 d .
N7 N 0.7249(5) 0.49071(15) 0.7894(3) 0.0343(12) Uani 1 1 d .
N8 N 0.7368(7) 0.44706(16) 0.7942(3) 0.0504(17) Uani 1 1 d .
N9 N 0.6806(5) 0.29881(15) 0.2080(3) 0.0294(11) Uani 1 1 d .
N10 N 0.7104(4) 0.33918(14) 0.2321(3) 0.0243(10) Uani 1 1 d .
N11 N 0.6805(4) 0.36727(14) 0.1758(3) 0.0254(10) Uani 1 1 d .
N12 N 0.6324(6) 0.34661(16) 0.1133(3) 0.0507(17) Uani 1 1 d .
O1 O 0.6004(4) 0.45992(14) 0.3990(3) 0.0376(10) Uani 1 1 d .
O2 O 0.5222(4) 0.42575(15) 0.2778(2) 0.0353(10) Uani 1 1 d .
O3 O 0.5759(4) 0.38038(14) 0.3923(3) 0.0412(11) Uani 1 1 d .
O4 O 0.3900(4) 0.42756(15) 0.3958(3) 0.0401(11) Uani 1 1 d .
C1 C 0.9022(5) 0.38654(18) 0.5660(3) 0.0263(13) Uani 1 1 d .
C2 C 0.9408(7) 0.3795(2) 0.6504(3) 0.0427(17) Uani 1 1 d .
H2A H 1.0116 0.3991 0.6627 0.051 Uiso 1 1 calc R
H2B H 0.9707 0.3493 0.6564 0.051 Uiso 1 1 calc R
C3 C 0.8341(9) 0.3878(2) 0.7113(4) 0.056(2) Uani 1 1 d .
H3A H 0.7575 0.3733 0.6920 0.067 Uiso 1 1 calc R
H3B H 0.8575 0.3739 0.7619 0.067 Uiso 1 1 calc R
C4 C 0.8034(7) 0.43577(19) 0.7277(4) 0.0400(17) Uani 1 1 d .
C5 C 0.6329(9) 0.30419(19) 0.1339(4) 0.059(2) Uani 1 1 d .
C6 C 0.5385(14) 0.2682(4) 0.0951(9) 0.039(3) Uani 0.50 1 d P
C7 C 0.6296(18) 0.2677(4) 0.0668(7) 0.044(4) Uani 0.50 1 d P
O5 O 0.8812(4) 0.50675(12) 0.4524(2) 0.0235(8) Uani 1 1 d D
H5A H 0.837(5) 0.5277(13) 0.455(4) 0.028 Uiso 1 1 d D
O6 O 0.8046(3) 0.41632(11) 0.2949(2) 0.0197(8) Uani 1 1 d D
H6A H 0.877(3) 0.4155(19) 0.277(3) 0.024 Uiso 1 1 d D
O7 O 0.6034(4) 0.45144(11) 0.1057(2) 0.0230(8) Uani 1 1 d D
H7A H 0.604(6) 0.4330(14) 0.070(3) 0.028 Uiso 1 1 d D
O8 O 0.7529(5) 0.29570(12) 0.3641(2) 0.0347(10) Uani 1 1 d D
H8A H 0.769(6) 0.287(2) 0.4099(19) 0.042 Uiso 1 1 d D
O9 O 0.4727(8) 0.2500 0.3109(6) 0.084(3) Uani 1 2 d S
O10 O 0.2520(6) 0.40924(19) 0.5384(3) 0.0721(17) Uani 1 1 d .
O11 O 0.6343(7) 0.4790(2) 0.5586(4) 0.090(2) Uani 1 1 d .
O12 O 0.4360(10) 0.3091(3) 0.4393(7) 0.161(4) Uani 1 1 d .
O13 O 0.557(2) 0.3887(8) 0.5762(13) 0.157(8) Uani 0.50 1 d P
O14 O 0.502(2) 0.4116(9) 0.6324(14) 0.169(10) Uani 0.50 1 d P
O15 O 0.2543(16) 0.3202(4) 0.5760(9) 0.106(5) Uani 0.50 1 d P
O16 O 0.786(4) 0.2500 0.5289(16) 0.151(13) Uani 0.50 2 d SP
O17 O 0.645(5) 0.2500 0.5154(18) 0.21(2) Uani 0.50 2 d SP

loop_
_atom_site_aniso_label
_atom_site_aniso_U_11
_atom_site_aniso_U_22
_atom_site_aniso_U_33
_atom_site_aniso_U_23
_atom_site_aniso_U_13
_atom_site_aniso_U_12
Cu1 0.0355(4) 0.0163(3) 0.0156(3) -0.0022(3) 0.0016(3) -0.0008(3)
Cu2 0.0374(4) 0.0171(3) 0.0165(3) 0.0002(3) -0.0065(3) -0.0027(3)
Cu3 0.0283(4) 0.0149(3) 0.0179(3) 0.0010(2) -0.0054(3) -0.0011(3)
Cu4 0.0344(4) 0.0145(3) 0.0179(3) -0.0010(3) -0.0047(3) -0.0009(3)
Cu5 0.0490(7) 0.0136(5) 0.0211(5) 0.000 -0.0109(4) 0.000
S1 0.0242(7) 0.0344(8) 0.0247(7) -0.0039(6) 0.0003(6) 0.0021(6)
N1 0.032(3) 0.020(2) 0.015(2) -0.0001(18) -0.0035(19) 0.002(2)
N2 0.025(2) 0.017(2) 0.018(2) -0.0022(18) -0.0019(18) 0.0008(18)
N3 0.034(3) 0.020(2) 0.022(2) -0.0017(19) -0.001(2) -0.001(2)
N4 0.044(3) 0.022(2) 0.019(2) 0.002(2) -0.006(2) 0.004(2)
N5 0.043(3) 0.017(2) 0.016(2) -0.0026(18) 0.002(2) 0.000(2)
N6 0.037(3) 0.021(2) 0.015(2) -0.0013(18) 0.006(2) -0.004(2)
N7 0.059(3) 0.021(2) 0.023(3) -0.001(2) 0.010(2) -0.005(2)
N8 0.105(5) 0.018(3) 0.028(3) 0.000(2) 0.021(3) -0.007(3)
N9 0.044(3) 0.018(2) 0.027(3) -0.002(2) -0.011(2) 0.000(2)
N10 0.036(3) 0.015(2) 0.022(2) 0.0010(19) -0.005(2) -0.001(2)
N11 0.036(3) 0.017(2) 0.023(2) -0.0023(19) -0.004(2) 0.000(2)
N12 0.101(5) 0.017(3) 0.034(3) -0.002(2) -0.036(3) -0.003(3)
O1 0.035(2) 0.040(2) 0.037(2) -0.013(2) -0.005(2) -0.002(2)
O2 0.024(2) 0.055(3) 0.027(2) -0.0053(19) 0.0023(17) -0.002(2)
O3 0.038(3) 0.037(2) 0.048(3) 0.010(2) 0.003(2) 0.005(2)
O4 0.026(2) 0.057(3) 0.037(2) -0.006(2) 0.0060(19) 0.003(2)
C1 0.034(3) 0.022(3) 0.024(3) 0.000(2) -0.003(2) 0.004(2)
C2 0.079(5) 0.027(3) 0.023(3) 0.002(3) -0.015(3) 0.011(3)
C3 0.122(7) 0.016(3) 0.030(4) -0.002(3) 0.022(4) 0.006(4)
C4 0.077(5) 0.019(3) 0.023(3) -0.001(2) 0.016(3) -0.002(3)
C5 0.126(7) 0.019(3) 0.040(4) 0.001(3) -0.054(4) -0.001(4)
C6 0.053(9) 0.023(6) 0.042(8) -0.002(5) -0.023(7) 0.009(6)
C7 0.102(13) 0.016(5) 0.014(6) 0.000(4) -0.021(7) -0.016(7)
O5 0.034(2) 0.0164(19) 0.0204(19) -0.0021(16) -0.0038(17) 0.0019(16)
O6 0.024(2) 0.0181(18) 0.0170(19) -0.0003(14) 0.0005(15) -0.0013(16)
O7 0.036(2) 0.0133(18) 0.020(2) 0.0002(15) -0.0078(17) -0.0017(16)
O8 0.067(3) 0.0149(19) 0.022(2) 0.0000(16) -0.014(2) -0.0015(19)
O9 0.056(5) 0.102(7) 0.093(7) 0.000 0.017(5) 0.000
O10 0.102(4) 0.075(4) 0.040(3) 0.000(3) 0.004(3) 0.038(3)
O11 0.106(5) 0.109(5) 0.056(4) -0.032(3) -0.026(4) 0.057(4)
O12 0.174(9) 0.077(5) 0.233(11) 0.001(6) 0.094(8) -0.021(6)
O13 0.16(2) 0.21(2) 0.095(14) 0.016(15) 0.011(13) -0.041(17)
O14 0.125(17) 0.26(3) 0.117(17) 0.042(18) 0.010(13) -0.034(17)
O15 0.157(14) 0.053(8) 0.109(11) 0.010(7) 0.022(10) 0.008(9)
O16 0.27(4) 0.13(2) 0.063(16) 0.000 0.05(2) 0.000
O17 0.41(7) 0.15(3) 0.070(18) 0.000 -0.05(3) 0.000

loop_
_atom_type_symbol
_atom_type_description
_atom_type_scat_dispersion_real
_atom_type_scat_dispersion_imag
_atom_type_scat_source
C C 0.0033 0.0016 'International Tables Vol C Tables 4.2.6.8 and 6.1.1.4'
H H 0.0000 0.0000 'International Tables Vol C Tables 4.2.6.8 and 6.1.1.4'
N N 0.0061 0.0033 'International Tables Vol C Tables 4.2.6.8 and 6.1.1.4'
O O 0.0106 0.0060 'International Tables Vol C Tables 4.2.6.8 and 6.1.1.4'
Cu Cu 0.3201 1.2651 'International Tables Vol C Tables 4.2.6.8 and 6.1.1.4'
S S 0.1246 0.1234 'International Tables Vol C Tables 4.2.6.8 and 6.1.1.4'

loop_
_geom_angle_atom_site_label_1
_geom_angle_atom_site_label_2
_geom_angle_atom_site_label_3
_geom_angle
_geom_angle_site_symmetry_1
_geom_angle_site_symmetry_3
O7 Cu1 O5 93.98(15) 2_665 .
O7 Cu1 N1 175.79(18) 2_665 .
O5 Cu1 N1 88.19(16) . .
O7 Cu1 N5 87.49(16) 2_665 .
O5 Cu1 N5 162.35(18) . .
N1 Cu1 N5 91.53(17) . .
O5 Cu2 N2 86.76(16) . .
O5 Cu2 O6 164.72(16) . .
N2 Cu2 O6 87.16(16) . .
O5 Cu2 N7 96.63(17) . 2_664
N2 Cu2 N7 175.1(2) . 2_664
O6 Cu2 N7 90.39(17) . 2_664
O5 Cu2 O1 104.75(16) . .
N2 Cu2 O1 89.50(17) . .
O6 Cu2 O1 89.19(14) . .
N7 Cu2 O1 86.2(2) 2_664 .
O7 Cu3 N6 85.91(16) . 2_664
O7 Cu3 N11 96.44(17) . .
N6 Cu3 N11 177.61(18) 2_664 .
O7 Cu3 O6 174.82(15) . .
N6 Cu3 O6 89.20(16) 2_664 .
N11 Cu3 O6 88.47(16) . .
O7 Cu3 O2 93.89(16) . .
N6 Cu3 O2 92.00(17) 2_664 .
N11 Cu3 O2 87.42(18) . .
O6 Cu3 O2 87.98(14) . .
O8 Cu4 N10 84.27(17) . .
O8 Cu4 O6 166.98(17) . .
N10 Cu4 O6 87.15(16) . .
O8 Cu4 N3 97.98(17) . .
N10 Cu4 N3 173.79(19) . .
O6 Cu4 N3 89.60(16) . .
O8 Cu4 O3 99.16(18) . .
N10 Cu4 O3 99.05(18) . .
O6 Cu4 O3 91.84(15) . .
N3 Cu4 O3 86.34(18) . .
O8 Cu5 O8 92.3(2) 7_565 .
O8 Cu5 N9 86.62(17) 7_565 7_565
O8 Cu5 N9 173.6(2) . 7_565
O8 Cu5 N9 173.6(2) 7_565 .
O8 Cu5 N9 86.62(17) . .
N9 Cu5 N9 93.7(3) 7_565 .
O4 S1 O1 110.4(2) . .
O4 S1 O3 110.3(3) . .
O1 S1 O3 110.1(3) . .
O4 S1 O2 108.6(2) . .
O1 S1 O2 108.6(3) . .
O3 S1 O2 108.7(3) . .
N2 N1 C1 106.1(4) . .
N2 N1 Cu1 116.3(3) . .
C1 N1 Cu1 137.1(4) . .
N3 N2 N1 108.6(4) . .
N3 N2 Cu2 126.1(3) . .
N1 N2 Cu2 125.2(3) . .
N2 N3 N4 110.2(4) . .
N2 N3 Cu4 115.6(3) . .
N4 N3 Cu4 133.5(3) . .
C1 N4 N3 104.5(4) . .
C4 N5 N6 105.2(4) . .
C4 N5 Cu1 141.3(4) . .
N6 N5 Cu1 111.7(3) . .
N7 N6 N5 109.6(4) . .
N7 N6 Cu3 123.5(3) . 2_665
N5 N6 Cu3 126.6(3) . 2_665
N6 N7 N8 109.6(4) . .
N6 N7 Cu2 118.0(3) . 2_665
N8 N7 Cu2 130.1(4) . 2_665
N7 N8 C4 104.5(5) . .
N10 N9 C5 104.8(4) . .
N10 N9 Cu5 115.9(3) . .
C5 N9 Cu5 139.1(4) . .
N11 N10 N9 109.1(4) . .
N11 N10 Cu4 123.8(3) . .
N9 N10 Cu4 126.6(3) . .
N10 N11 N12 110.5(4) . .
N10 N11 Cu3 119.0(3) . .
N12 N11 Cu3 130.2(4) . .
N11 N12 C5 104.7(5) . .
S1 O1 Cu2 122.5(2) . .
S1 O2 Cu3 126.0(2) . .
S1 O3 Cu4 120.4(2) . .
N4 C1 N1 110.5(5) . .
N4 C1 C2 125.2(5) . .
N1 C1 C2 124.3(5) . .
C1 C2 C3 113.8(6) . .
C1 C2 H2A 108.8 . .
C3 C2 H2A 108.8 . .
C1 C2 H2B 108.8 . .
C3 C2 H2B 108.8 . .
H2A C2 H2B 107.7 . .
C4 C3 C2 115.7(6) . .
C4 C3 H3A 108.4 . .
C2 C3 H3A 108.4 . .
C4 C3 H3B 108.4 . .
C2 C3 H3B 108.4 . .
H3A C3 H3B 107.4 . .
N5 C4 N8 111.0(5) . .
N5 C4 C3 128.9(5) . .
N8 C4 C3 120.0(5) . .
N12 C5 N9 110.9(5) . .
N12 C5 C7 119.8(7) . .
N9 C5 C7 125.2(7) . .
N12 C5 C6 123.2(7) . .
N9 C5 C6 121.2(7) . .
C7 C5 C6 39.2(7) . .
C6 C6 C7 44.5(7) 7_565 7_565
C6 C6 C5 132.6(5) 7_565 .
C7 C6 C5 102.6(10) 7_565 .
C7 C7 C6 44.5(7) 7_565 7_565
C7 C7 C5 134.7(5) 7_565 .
C6 C7 C5 107.2(10) 7_565 .
Cu2 O5 Cu1 118.88(18) . .
Cu2 O5 H5A 111(4) . .
Cu1 O5 H5A 101(4) . .
Cu2 O6 Cu4 115.51(17) . .
Cu2 O6 Cu3 114.08(17) . .
Cu4 O6 Cu3 113.87(17) . .
Cu2 O6 H6A 101(4) . .
Cu4 O6 H6A 107(4) . .
Cu3 O6 H6A 104(4) . .
Cu1 O7 Cu3 121.83(19) 2_664 .
Cu1 O7 H7A 114(4) 2_664 .
Cu3 O7 H7A 111(4) . .
Cu4 O8 Cu5 126.4(2) . .
Cu4 O8 H8A 119(5) . .
Cu5 O8 H8A 115(5) . .

loop_
_geom_bond_atom_site_label_1
_geom_bond_atom_site_label_2
_geom_bond_distance
_geom_bond_site_symmetry_2
Cu1 O7 1.904(4) 2_665
Cu1 O5 1.986(4) .
Cu1 N1 1.989(4) .
Cu1 N5 2.082(4) .
Cu2 O5 1.916(4) .
Cu2 N2 1.981(4) .
Cu2 O6 1.983(3) .
Cu2 N7 2.001(5) 2_664
Cu2 O1 2.348(4) .
Cu3 O7 1.917(4) .
Cu3 N6 1.971(4) 2_664
Cu3 N11 1.986(4) .
Cu3 O6 2.016(4) .
Cu3 O2 2.283(4) .
Cu4 O8 1.886(4) .
Cu4 N10 1.974(4) .
Cu4 O6 1.996(4) .
Cu4 N3 1.999(4) .
Cu4 O3 2.297(4) .
Cu5 O8 1.913(4) 7_565
Cu5 O8 1.913(4) .
Cu5 N9 2.020(5) 7_565
Cu5 N9 2.020(5) .
S1 O4 1.468(4) .
S1 O1 1.474(4) .
S1 O3 1.477(4) .
S1 O2 1.487(4) .
N1 N2 1.322(6) .
N1 C1 1.337(7) .
N2 N3 1.312(6) .
N3 N4 1.336(6) .
N4 C1 1.335(7) .
N5 C4 1.326(7) .
N5 N6 1.327(6) .
N6 N7 1.314(6) .
N6 Cu3 1.971(4) 2_665
N7 N8 1.327(7) .
N7 Cu2 2.001(5) 2_665
N8 C4 1.350(8) .
N9 N10 1.321(6) .
N9 C5 1.337(7) .
N10 N11 1.301(6) .
N11 N12 1.311(6) .
N12 C5 1.326(8) .
C1 C2 1.473(8) .
C2 C3 1.529(10) .
C2 H2A 0.9700 .
C2 H2B 0.9700 .
C3 C4 1.509(8) .
C3 H3A 0.9700 .
C3 H3B 0.9700 .
C5 C7 1.568(13) .
C5 C6 1.605(14) .
C6 C6 1.10(2) 7_565
C6 C7 1.520(16) 7_565
C7 C7 1.07(2) 7_565
C7 C6 1.520(16) 7_565
O5 H5A 0.79(2) .
O6 H6A 0.82(2) .
O7 Cu1 1.904(3) 2_664
O7 H7A 0.81(2) .
O8 H8A 0.82(2) .
O13 O14 1.30(3) .
O16 O17 1.50(5) .

loop_
_geom_torsion_atom_site_label_1
_geom_torsion_atom_site_label_2
_geom_torsion_atom_site_label_3
_geom_torsion_atom_site_label_4
_geom_torsion
_geom_torsion_site_symmetry_1
_geom_torsion_site_symmetry_4
O7 Cu1 N1 N2 -139(2) 2_665 .
O5 Cu1 N1 N2 -17.6(4) . .
N5 Cu1 N1 N2 144.8(4) . .
O7 Cu1 N1 C1 51(3) 2_665 .
O5 Cu1 N1 C1 171.7(6) . .
N5 Cu1 N1 C1 -26.0(6) . .
C1 N1 N2 N3 0.2(6) . .
Cu1 N1 N2 N3 -173.3(3) . .
C1 N1 N2 Cu2 -177.1(4) . .
Cu1 N1 N2 Cu2 9.5(5) . .
O5 Cu2 N2 N3 -171.7(4) . .
O6 Cu2 N2 N3 -5.7(4) . .
N7 Cu2 N2 N3 54(2) 2_664 .
O1 Cu2 N2 N3 83.5(4) . .
O5 Cu2 N2 N1 5.0(4) . .
O6 Cu2 N2 N1 171.0(4) . .
N7 Cu2 N2 N1 -129(2) 2_664 .
O1 Cu2 N2 N1 -99.8(4) . .
N1 N2 N3 N4 -0.1(6) . .
Cu2 N2 N3 N4 177.1(3) . .
N1 N2 N3 Cu4 172.2(3) . .
Cu2 N2 N3 Cu4 -10.6(6) . .
O8 Cu4 N3 N2 -170.4(4) . .
N10 Cu4 N3 N2 78.6(17) . .
O6 Cu4 N3 N2 20.2(4) . .
O3 Cu4 N3 N2 -71.7(4) . .
O8 Cu4 N3 N4 -0.4(5) . .
N10 Cu4 N3 N4 -111.4(16) . .
O6 Cu4 N3 N4 -169.8(5) . .
O3 Cu4 N3 N4 98.3(5) . .
N2 N3 N4 C1 0.0(6) . .
Cu4 N3 N4 C1 -170.4(4) . .
O7 Cu1 N5 C4 -175.7(8) 2_665 .
O5 Cu1 N5 C4 89.1(9) . .
N1 Cu1 N5 C4 0.2(8) . .
O7 Cu1 N5 N6 23.0(4) 2_665 .
O5 Cu1 N5 N6 -72.3(7) . .
N1 Cu1 N5 N6 -161.1(4) . .
C4 N5 N6 N7 -0.8(7) . .
Cu1 N5 N6 N7 167.3(4) . .
C4 N5 N6 Cu3 173.5(4) . 2_665
Cu1 N5 N6 Cu3 -18.4(5) . 2_665
N5 N6 N7 N8 0.6(7) . .
Cu3 N6 N7 N8 -173.9(4) 2_665 .
N5 N6 N7 Cu2 165.3(4) . 2_665
Cu3 N6 N7 Cu2 -9.2(6) 2_665 2_665
N6 N7 N8 C4 -0.2(7) . .
Cu2 N7 N8 C4 -162.5(5) 2_665 .
O8 Cu5 N9 N10 -76.3(17) 7_565 .
O8 Cu5 N9 N10 4.5(4) . .
N9 Cu5 N9 N10 -169.1(3) 7_565 .
O8 Cu5 N9 C5 108.6(17) 7_565 .
O8 Cu5 N9 C5 -170.6(8) . .
N9 Cu5 N9 C5 15.7(9) 7_565 .
C5 N9 N10 N11 0.8(7) . .
Cu5 N9 N10 N11 -175.9(4) . .
C5 N9 N10 Cu4 172.5(5) . .
Cu5 N9 N10 Cu4 -4.2(6) . .
O8 Cu4 N10 N11 171.7(5) . .
O6 Cu4 N10 N11 -18.1(4) . .
N3 Cu4 N10 N11 -76.6(18) . .
O3 Cu4 N10 N11 73.4(4) . .
O8 Cu4 N10 N9 1.2(5) . .
O6 Cu4 N10 N9 171.4(5) . .
N3 Cu4 N10 N9 112.9(16) . .
O3 Cu4 N10 N9 -97.2(5) . .
N9 N10 N11 N12 -0.8(7) . .
Cu4 N10 N11 N12 -172.7(4) . .
N9 N10 N11 Cu3 174.2(4) . .
Cu4 N10 N11 Cu3 2.2(6) . .
O7 Cu3 N11 N10 -166.8(4) . .
N6 Cu3 N11 N10 3(5) 2_664 .
O6 Cu3 N11 N10 14.9(4) . .
O2 Cu3 N11 N10 -73.2(4) . .
O7 Cu3 N11 N12 7.0(6) . .
N6 Cu3 N11 N12 177(5) 2_664 .
O6 Cu3 N11 N12 -171.3(6) . .
O2 Cu3 N11 N12 100.6(6) . .
N10 N11 N12 C5 0.4(8) . .
Cu3 N11 N12 C5 -173.8(6) . .
O4 S1 O1 Cu2 177.0(3) . .
O3 S1 O1 Cu2 54.9(3) . .
O2 S1 O1 Cu2 -64.0(3) . .
O5 Cu2 O1 S1 -163.7(3) . .
N2 Cu2 O1 S1 -77.2(3) . .
O6 Cu2 O1 S1 10.0(3) . .
N7 Cu2 O1 S1 100.4(3) 2_664 .
O4 S1 O2 Cu3 170.4(3) . .
O1 S1 O2 Cu3 50.2(4) . .
O3 S1 O2 Cu3 -69.5(4) . .
O7 Cu3 O2 S1 -162.2(3) . .
N6 Cu3 O2 S1 -76.1(3) 2_664 .
N11 Cu3 O2 S1 101.5(3) . .
O6 Cu3 O2 S1 13.0(3) . .
O4 S1 O3 Cu4 169.5(3) . .
O1 S1 O3 Cu4 -68.4(3) . .
O2 S1 O3 Cu4 50.4(3) . .
O8 Cu4 O3 S1 -160.8(3) . .
N10 Cu4 O3 S1 -75.2(3) . .
O6 Cu4 O3 S1 12.2(3) . .
N3 Cu4 O3 S1 101.7(3) . .
N3 N4 C1 N1 0.1(6) . .
N3 N4 C1 C2 178.9(6) . .
N2 N1 C1 N4 -0.1(6) . .
Cu1 N1 C1 N4 171.2(4) . .
N2 N1 C1 C2 -179.0(6) . .
Cu1 N1 C1 C2 -7.7(10) . .
N4 C1 C2 C3 -102.7(7) . .
N1 C1 C2 C3 76.0(8) . .
C1 C2 C3 C4 -76.0(8) . .
N6 N5 C4 N8 0.7(8) . .
Cu1 N5 C4 N8 -161.4(5) . .
N6 N5 C4 C3 179.1(7) . .
Cu1 N5 C4 C3 17.0(13) . .
N7 N8 C4 N5 -0.3(8) . .
N7 N8 C4 C3 -178.9(7) . .
C2 C3 C4 N5 19.1(12) . .
C2 C3 C4 N8 -162.5(7) . .
N11 N12 C5 N9 0.1(10) . .
N11 N12 C5 C7 -158.1(10) . .
N11 N12 C5 C6 155.8(10) . .
N10 N9 C5 N12 -0.5(9) . .
Cu5 N9 C5 N12 174.9(5) . .
N10 N9 C5 C7 156.2(11) . .
Cu5 N9 C5 C7 -28.4(16) . .
N10 N9 C5 C6 -156.8(9) . .
Cu5 N9 C5 C6 18.7(14) . .
N12 C5 C6 C6 165.2(6) . 7_565
N9 C5 C6 C6 -41.5(13) . 7_565
C7 C5 C6 C6 67.4(10) . 7_565
N12 C5 C6 C7 127.1(10) . 7_565
N9 C5 C6 C7 -79.6(12) . 7_565
C7 C5 C6 C7 29.3(8) . 7_565
N12 C5 C7 C7 179.8(5) . 7_565
N9 C5 C7 C7 25.0(16) . 7_565
C6 C5 C7 C7 -73.0(11) . 7_565
N12 C5 C7 C6 -138.3(10) . 7_565
N9 C5 C7 C6 66.9(15) . 7_565
C6 C5 C7 C6 -31.0(9) . 7_565
N2 Cu2 O5 Cu1 -18.1(2) . .
O6 Cu2 O5 Cu1 -84.8(6) . .
N7 Cu2 O5 Cu1 158.3(2) 2_664 .
O1 Cu2 O5 Cu1 70.5(2) . .
O7 Cu1 O5 Cu2 -161.7(2) 2_665 .
N1 Cu1 O5 Cu2 21.9(2) . .
N5 Cu1 O5 Cu2 -67.4(6) . .
O5 Cu2 O6 Cu4 86.5(6) . .
N2 Cu2 O6 Cu4 19.8(2) . .
N7 Cu2 O6 Cu4 -155.9(2) 2_664 .
O1 Cu2 O6 Cu4 -69.74(19) . .
O5 Cu2 O6 Cu3 -138.8(5) . .
N2 Cu2 O6 Cu3 154.6(2) . .
N7 Cu2 O6 Cu3 -21.2(2) 2_664 .
O1 Cu2 O6 Cu3 65.03(19) . .
O8 Cu4 O6 Cu2 -150.0(7) . .
N10 Cu4 O6 Cu2 161.2(2) . .
N3 Cu4 O6 Cu2 -24.1(2) . .
O3 Cu4 O6 Cu2 62.3(2) . .
O8 Cu4 O6 Cu3 75.1(8) . .
N10 Cu4 O6 Cu3 26.4(2) . .
N3 Cu4 O6 Cu3 -158.9(2) . .
O3 Cu4 O6 Cu3 -72.61(19) . .
O7 Cu3 O6 Cu2 37.1(18) . .
N6 Cu3 O6 Cu2 17.9(2) 2_664 .
N11 Cu3 O6 Cu2 -161.6(2) . .
O2 Cu3 O6 Cu2 -74.15(19) . .
O7 Cu3 O6 Cu4 172.6(16) . .
N6 Cu3 O6 Cu4 153.4(2) 2_664 .
N11 Cu3 O6 Cu4 -26.1(2) . .
O2 Cu3 O6 Cu4 61.37(19) . .
N6 Cu3 O7 Cu1 17.4(2) 2_664 2_664
N11 Cu3 O7 Cu1 -163.0(2) . 2_664
O6 Cu3 O7 Cu1 -1.9(19) . 2_664
O2 Cu3 O7 Cu1 109.1(2) . 2_664
N10 Cu4 O8 Cu5 2.8(3) . .
O6 Cu4 O8 Cu5 -46.3(10) . .
N3 Cu4 O8 Cu5 -171.4(3) . .
O3 Cu4 O8 Cu5 101.0(3) . .
O8 Cu5 O8 Cu4 169.44(15) 7_565 .
N9 Cu5 O8 Cu4 88.9(16) 7_565 .
N9 Cu5 O8 Cu4 -4.3(3) . .
